data_7060056
loop_
_publ_author_name
'Zhang, Xue-Mei'
'Duan, Yao-Yao'
'Gao, Hong-Ling'
'Cui, Jian-Zhong'

_publ_section_title
;
 Solvent-induced single-molecule magnet behavior and near-infrared
 luminescence properties of rare earth complexes
;
_journal_issue 44
_journal_name_full 'New Journal of Chemistry'
_journal_page_first 19135
_journal_page_last 19143
_journal_paper_doi 10.1039/D0NJ03837G
_journal_volume 44
_journal_year 2020
_chemical_formula_moiety 'C19 H20 Ho N3 O6, C3 H8 O'
_chemical_formula_sum 'C22 H28 Ho N3 O7'
_chemical_formula_weight 611.40
_space_group_crystal_system monoclinic
_space_group_IT_number 14
_space_group_name_Hall '-P 2yn'
_space_group_name_H-M_alt 'P 1 21/n 1'
_atom_sites_solution_hydrogens mixed
_atom_sites_solution_primary direct
_audit_creation_date 2020-09-21
_audit_creation_method
;
Olex2 1.3
(compiled 2020.07.31 svn.rc2a77460 for OlexSys, GUI svn.r6145)
;
_audit_update_record
;
2020-10-06 deposited with the CCDC.	2020-10-09 downloaded from the CCDC.
;
_cell_angle_alpha 90
_cell_angle_beta 110.03(3)
_cell_angle_gamma 90
_cell_formula_units_Z 4
_cell_length_a 11.304(2)
_cell_length_b 14.712(3)
_cell_length_c 15.521(3)
_cell_measurement_reflns_used 7081
_cell_measurement_temperature 113(2)
_cell_measurement_theta_max 27.8984
_cell_measurement_theta_min 1.9477
_cell_volume 2425.1(9)
_computing_cell_refinement crystalclear
_computing_data_collection crystalclear
_computing_data_reduction crystalclear
_computing_molecular_graphics 'Olex2 1.3 (Dolomanov et al., 2009)'
_computing_publication_material 'Olex2 1.3 (Dolomanov et al., 2009)'
_computing_structure_refinement 'SHELXL 2018/3 (Sheldrick, 2015)'
_computing_structure_solution 'SHELXS  (Sheldrick, 2008)'
_diffrn_ambient_temperature 113.15
_diffrn_measured_fraction_theta_full 0.999
_diffrn_measured_fraction_theta_max 0.999
_diffrn_measurement_device_type 'Rigaku Saturn 70 CCD'
_diffrn_measurement_method '\w scans'
_diffrn_radiation_monochromator graphite
_diffrn_radiation_type MoK\a
_diffrn_radiation_wavelength 0.71073
_diffrn_reflns_av_R_equivalents 0.0516
_diffrn_reflns_av_unetI/netI 0.0418
_diffrn_reflns_Laue_measured_fraction_full 0.999
_diffrn_reflns_Laue_measured_fraction_max 0.999
_diffrn_reflns_limit_h_max 14
_diffrn_reflns_limit_h_min -14
_diffrn_reflns_limit_k_max 19
_diffrn_reflns_limit_k_min -14
_diffrn_reflns_limit_l_max 20
_diffrn_reflns_limit_l_min -20
_diffrn_reflns_number 23830
_diffrn_reflns_point_group_measured_fraction_full 0.999
_diffrn_reflns_point_group_measured_fraction_max 0.999
_diffrn_reflns_theta_full 25.242
_diffrn_reflns_theta_max 27.840
_diffrn_reflns_theta_min 1.966
_diffrn_standards_decay_% 0
_diffrn_standards_interval_count 0
_diffrn_standards_interval_time 0
_diffrn_standards_number 0
_exptl_absorpt_coefficient_mu 3.308
_exptl_absorpt_correction_T_max 1
_exptl_absorpt_correction_T_min 0.7362
_exptl_absorpt_correction_type multi-scan
_exptl_absorpt_process_details crystalclear
_exptl_crystal_colour yellow
_exptl_crystal_colour_primary yellow
_exptl_crystal_density_diffrn 1.675
_exptl_crystal_description block
_exptl_crystal_F_000 1216
_exptl_crystal_size_max 0.18
_exptl_crystal_size_mid 0.12
_exptl_crystal_size_min 0.1
_refine_diff_density_max 1.376
_refine_diff_density_min -1.808
_refine_diff_density_rms 0.148
_refine_ls_extinction_method none
_refine_ls_goodness_of_fit_ref 1.075
_refine_ls_hydrogen_treatment constr
_refine_ls_matrix_type full
_refine_ls_number_parameters 303
_refine_ls_number_reflns 5761
_refine_ls_number_restraints 0
_refine_ls_restrained_S_all 1.075
_refine_ls_R_factor_all 0.0376
_refine_ls_R_factor_gt 0.0310
_refine_ls_shift/su_max 0.001
_refine_ls_shift/su_mean 0.000
_refine_ls_structure_factor_coef Fsqd
_refine_ls_weighting_details 'w=1/[\s^2^(Fo^2^)+(0.0363P)^2^] where P=(Fo^2^+2Fc^2^)/3'
_refine_ls_weighting_scheme calc
_refine_ls_wR_factor_gt 0.0683
_refine_ls_wR_factor_ref 0.0718
_reflns_Friedel_coverage 0.000
_reflns_number_gt 4933
_reflns_number_total 5761
_reflns_threshold_expression 'I > 2\s(I)'
_cod_data_source_file d0nj03837g2.cif
_cod_data_source_block shelxl_CCDC3
_cod_depositor_comments 'Adding full bibliography for 7060053--7060059.cif.'
_cod_original_cell_volume 2425.0(9)
_cod_database_code 7060056
_shelx_shelxl_version_number 2018/3
_shelx_space_group_comment
;
The symmetry employed for this shelxl refinement is uniquely defined
by the following loop, which should always be used as a source of
symmetry information in preference to the above space-group names.
They are only intended as comments.
;
_shelx_estimated_absorpt_t_max 0.733
_shelx_estimated_absorpt_t_min 0.587
_olex2_refinement_description
;
1. Fixed Uiso
 At 1.2 times of:
  All C(H) groups
 At 1.5 times of:
  All C(H,H,H) groups, All O(H) groups, All O(H,H) groups
2.a Riding coordinates:
 O6(H6A,H6B), O7(H7A)
2.b Ternary CH refined with riding coordinates:
 C21(H21)
2.c Aromatic/amide H refined with riding coordinates:
 C1(H1), C2(H2), C3(H3), C4(H4), C7(H7), C9(H9), C10(H10), C11(H11), C17(H17)
2.d Idealised Me refined as rotating group:
 C14(H14A,H14B,H14C), C15(H15A,H15B,H15C), C19(H19A,H19B,H19C), C20(H20A,H20B,
 H20C), C22(H22A,H22B,H22C)
;
_olex2_submission_special_instructions 'No special instructions were received'

loop_
_space_group_symop_operation_xyz
'x, y, z'
'-x+1/2, y+1/2, -z+1/2'
'-x, -y, -z'
'x-1/2, -y-1/2, z-1/2'

loop_
_atom_site_label
_atom_site_type_symbol
_atom_site_fract_x
_atom_site_fract_y
_atom_site_fract_z
_atom_site_U_iso_or_equiv
_atom_site_adp_type
_atom_site_occupancy
_atom_site_site_symmetry_order
_atom_site_calc_flag
_atom_site_refinement_flags_posn
_atom_site_refinement_flags_adp
_atom_site_refinement_flags_occupancy
_atom_site_disorder_assembly
_atom_site_disorder_group
Ho1 Ho 0.65602(2) 0.43772(2) 0.07319(2) 0.01168(6) Uani 1 1 d . . . . .
O1 O 0.5657(2) 0.57024(12) -0.00598(14) 0.0136(4) Uani 1 1 d . . . . .
O2 O 0.8168(2) 0.45502(14) 0.20621(14) 0.0149(4) Uani 1 1 d . . . . .
O3 O 0.9598(2) 0.38072(16) 0.35922(15) 0.0248(5) Uani 1 1 d . . . . .
O4 O 0.6283(2) 0.40011(15) -0.08029(15) 0.0182(5) Uani 1 1 d . . . . .
O5 O 0.7958(2) 0.32338(14) 0.07353(14) 0.0186(5) Uani 1 1 d . . . . .
O6 O 0.5708(2) 0.50107(16) 0.17797(15) 0.0258(5) Uani 1 1 d . . . . .
H6A H 0.509629 0.538142 0.161576 0.039 Uiso 1 1 d R U . . .
H6B H 0.613889 0.509362 0.233676 0.039 Uiso 1 1 d R U . . .
N1 N 0.4423(2) 0.69887(16) -0.11974(17) 0.0154(5) Uani 1 1 d . . . . .
N2 N 0.7566(2) 0.61757(17) -0.01605(17) 0.0167(5) Uani 1 1 d . . . . .
N3 N 0.8033(3) 0.54627(17) 0.04819(18) 0.0152(5) Uani 1 1 d . . . . .
C1 C 0.3759(3) 0.7675(2) -0.1713(2) 0.0185(7) Uani 1 1 d . . . . .
H1 H 0.287227 0.768951 -0.185489 0.022 Uiso 1 1 calc R U . . .
C2 C 0.4328(3) 0.8366(2) -0.2046(2) 0.0233(7) Uani 1 1 d . . . . .
H2 H 0.383822 0.884497 -0.240578 0.028 Uiso 1 1 calc R U . . .
C3 C 0.5616(3) 0.8343(2) -0.1846(2) 0.0252(8) Uani 1 1 d . . . . .
H3 H 0.602288 0.880377 -0.207112 0.030 Uiso 1 1 calc R U . . .
C4 C 0.6306(3) 0.7644(2) -0.1314(2) 0.0214(7) Uani 1 1 d . . . . .
H4 H 0.719330 0.761581 -0.116888 0.026 Uiso 1 1 calc R U . . .
C5 C 0.5681(3) 0.6981(2) -0.0996(2) 0.0139(6) Uani 1 1 d . . . . .
C6 C 0.6357(3) 0.62329(19) -0.0371(2) 0.0133(6) Uani 1 1 d . . . . .
C7 C 0.9242(3) 0.5407(2) 0.0799(2) 0.0155(6) Uani 1 1 d . . . . .
H7 H 0.970659 0.576821 0.051970 0.019 Uiso 1 1 calc R U . . .
C8 C 0.9935(3) 0.4828(2) 0.1558(2) 0.0144(6) Uani 1 1 d . . . . .
C9 C 1.1232(3) 0.4698(2) 0.1723(2) 0.0188(7) Uani 1 1 d . . . . .
H9 H 1.159176 0.492357 0.129422 0.023 Uiso 1 1 calc R U . . .
C10 C 1.1980(3) 0.4252(2) 0.2493(3) 0.0233(7) Uani 1 1 d . . . . .
H10 H 1.284576 0.415204 0.258718 0.028 Uiso 1 1 calc R U . . .
C11 C 1.1457(3) 0.3944(2) 0.3141(2) 0.0224(7) Uani 1 1 d . . . . .
H11 H 1.197844 0.365434 0.368554 0.027 Uiso 1 1 calc R U . . .
C12 C 1.0191(3) 0.4059(2) 0.2992(2) 0.0184(7) Uani 1 1 d . . . . .
C13 C 0.9364(3) 0.44748(19) 0.2174(2) 0.0139(6) Uani 1 1 d . . . . .
C14 C 1.0366(4) 0.3479(3) 0.4469(2) 0.0348(9) Uani 1 1 d . . . . .
H14A H 1.082499 0.293785 0.439242 0.052 Uiso 1 1 calc R U . . .
H14B H 0.983283 0.332247 0.483005 0.052 Uiso 1 1 calc R U . . .
H14C H 1.096733 0.395154 0.478903 0.052 Uiso 1 1 calc R U . . .
C15 C 0.6399(3) 0.3539(3) -0.2234(2) 0.0282(8) Uani 1 1 d . . . . .
H15A H 0.557166 0.324377 -0.243038 0.042 Uiso 1 1 calc R U . . .
H15B H 0.696783 0.319504 -0.246731 0.042 Uiso 1 1 calc R U . . .
H15C H 0.631099 0.416017 -0.247549 0.042 Uiso 1 1 calc R U . . .
C16 C 0.6929(3) 0.3566(2) -0.1205(2) 0.0186(7) Uani 1 1 d . . . . .
C17 C 0.8038(3) 0.3111(2) -0.0756(2) 0.0192(6) Uani 1 1 d . . . . .
H17 H 0.851067 0.288565 -0.111168 0.023 Uiso 1 1 calc R U . . .
C18 C 0.8508(3) 0.2963(2) 0.0197(2) 0.0179(6) Uani 1 1 d . . . . .
C19 C 0.9714(4) 0.2441(3) 0.0613(2) 0.0308(8) Uani 1 1 d . . . . .
H19A H 1.033515 0.282556 0.105907 0.046 Uiso 1 1 calc R U . . .
H19B H 1.003865 0.225820 0.012909 0.046 Uiso 1 1 calc R U . . .
H19C H 0.955255 0.189803 0.092218 0.046 Uiso 1 1 calc R U . . .
O7 O 0.7677(2) 0.99819(17) 0.14685(16) 0.0273(6) Uani 1 1 d . . . . .
H7A H 0.709221 0.968618 0.156760 0.041 Uiso 1 1 d R U . . .
C20 C 0.8231(4) 0.8447(3) 0.1192(3) 0.0389(10) Uani 1 1 d . . . . .
H20A H 0.905590 0.849652 0.167710 0.058 Uiso 1 1 calc R U . . .
H20B H 0.829204 0.803479 0.071299 0.058 Uiso 1 1 calc R U . . .
H20C H 0.761626 0.820763 0.145136 0.058 Uiso 1 1 calc R U . . .
C21 C 0.7817(4) 0.9366(2) 0.0787(3) 0.0277(8) Uani 1 1 d . . . . .
H21 H 0.698495 0.930381 0.028432 0.033 Uiso 1 1 calc R U . . .
C22 C 0.8734(4) 0.9804(3) 0.0401(3) 0.0436(11) Uani 1 1 d . . . . .
H22A H 0.843827 1.041560 0.017943 0.065 Uiso 1 1 calc R U . . .
H22B H 0.879460 0.943659 -0.010923 0.065 Uiso 1 1 calc R U . . .
H22C H 0.956420 0.984451 0.088044 0.065 Uiso 1 1 calc R U . . .

loop_
_atom_site_aniso_label
_atom_site_aniso_U_11
_atom_site_aniso_U_22
_atom_site_aniso_U_33
_atom_site_aniso_U_23
_atom_site_aniso_U_13
_atom_site_aniso_U_12
Ho1 0.01264(9) 0.01076(8) 0.01142(8) 0.00124(5) 0.00384(6) -0.00023(5)
O1 0.0144(12) 0.0122(11) 0.0141(10) 0.0041(8) 0.0046(9) -0.0013(8)
O2 0.0130(11) 0.0180(11) 0.0135(10) 0.0003(8) 0.0042(9) -0.0006(8)
O3 0.0207(13) 0.0353(14) 0.0183(12) 0.0118(10) 0.0066(10) 0.0056(10)
O4 0.0193(12) 0.0189(11) 0.0157(11) -0.0013(9) 0.0051(9) 0.0032(9)
O5 0.0216(12) 0.0165(11) 0.0187(11) 0.0000(9) 0.0082(10) 0.0038(9)
O6 0.0224(13) 0.0377(14) 0.0147(11) -0.0015(10) 0.0030(10) 0.0122(11)
N1 0.0186(14) 0.0133(12) 0.0146(12) 0.0015(10) 0.0061(11) 0.0018(10)
N2 0.0184(14) 0.0152(13) 0.0168(13) 0.0061(10) 0.0063(11) 0.0019(10)
N3 0.0183(15) 0.0142(12) 0.0131(12) 0.0022(10) 0.0055(11) -0.0002(10)
C1 0.0173(17) 0.0187(16) 0.0200(16) 0.0038(13) 0.0072(14) 0.0033(13)
C2 0.0258(19) 0.0175(17) 0.0268(18) 0.0105(13) 0.0093(15) 0.0022(13)
C3 0.027(2) 0.0227(18) 0.0293(18) 0.0111(14) 0.0149(16) -0.0011(14)
C4 0.0202(18) 0.0225(17) 0.0233(17) 0.0089(13) 0.0097(14) 0.0023(13)
C5 0.0161(16) 0.0138(14) 0.0127(13) 0.0038(11) 0.0061(12) 0.0018(12)
C6 0.0179(16) 0.0121(14) 0.0114(13) 0.0005(11) 0.0068(12) -0.0021(11)
C7 0.0169(17) 0.0139(14) 0.0163(15) -0.0002(12) 0.0064(13) -0.0004(12)
C8 0.0131(15) 0.0138(15) 0.0146(14) -0.0012(11) 0.0028(12) -0.0006(11)
C9 0.0171(17) 0.0198(16) 0.0219(16) 0.0007(13) 0.0095(14) -0.0005(13)
C10 0.0150(17) 0.0267(18) 0.0271(18) 0.0055(14) 0.0056(15) 0.0078(13)
C11 0.0157(17) 0.0258(18) 0.0226(17) 0.0054(14) 0.0027(14) 0.0072(13)
C12 0.0179(17) 0.0201(16) 0.0162(16) 0.0029(13) 0.0047(13) 0.0022(13)
C13 0.0140(16) 0.0133(14) 0.0143(14) -0.0033(11) 0.0048(13) -0.0001(11)
C14 0.030(2) 0.054(3) 0.0214(18) 0.0185(17) 0.0098(16) 0.0182(18)
C15 0.029(2) 0.037(2) 0.0183(17) -0.0050(15) 0.0073(15) 0.0028(16)
C16 0.0202(17) 0.0173(15) 0.0188(16) -0.0026(12) 0.0073(14) -0.0043(13)
C17 0.0166(16) 0.0210(16) 0.0211(16) -0.0030(13) 0.0078(13) 0.0010(13)
C18 0.0154(16) 0.0144(15) 0.0230(16) -0.0023(12) 0.0053(13) -0.0020(12)
C19 0.029(2) 0.035(2) 0.0259(19) 0.0007(16) 0.0068(16) 0.0141(16)
O7 0.0266(14) 0.0355(14) 0.0216(12) -0.0013(11) 0.0106(11) -0.0051(11)
C20 0.045(3) 0.034(2) 0.043(2) 0.0011(18) 0.021(2) 0.0003(18)
C21 0.028(2) 0.036(2) 0.0209(18) -0.0028(14) 0.0111(16) -0.0054(15)
C22 0.045(3) 0.055(3) 0.039(2) 0.001(2) 0.025(2) -0.010(2)

loop_
_atom_type_symbol
_atom_type_description
_atom_type_scat_dispersion_real
_atom_type_scat_dispersion_imag
_atom_type_scat_source
C C 0.0033 0.0016 'International Tables Vol C Tables 4.2.6.8 and 6.1.1.4'
H H 0.0000 0.0000 'International Tables Vol C Tables 4.2.6.8 and 6.1.1.4'
Ho Ho -0.2175 4.6783 'International Tables Vol C Tables 4.2.6.8 and 6.1.1.4'
N N 0.0061 0.0033 'International Tables Vol C Tables 4.2.6.8 and 6.1.1.4'
O O 0.0106 0.0060 'International Tables Vol C Tables 4.2.6.8 and 6.1.1.4'

loop_
_geom_angle_atom_site_label_1
_geom_angle_atom_site_label_2
_geom_angle_atom_site_label_3
_geom_angle
_geom_angle_site_symmetry_1
_geom_angle_site_symmetry_3
_geom_angle_publ_flag
O1 Ho1 Ho1 33.52(5) . 3_665 ?
O1 Ho1 Ho1 33.18(5) 3_665 3_665 ?
O1 Ho1 O1 66.70(8) . 3_665 ?
O1 Ho1 O4 77.43(8) . . ?
O1 Ho1 O6 79.90(8) . . ?
O1 Ho1 N1 131.17(8) . 3_665 ?
O1 Ho1 N1 65.30(7) 3_665 3_665 ?
O1 Ho1 N3 129.95(8) 3_665 . ?
O1 Ho1 N3 64.49(8) . . ?
O2 Ho1 Ho1 139.49(5) . 3_665 ?
O2 Ho1 O1 117.19(7) . . ?
O2 Ho1 O1 144.25(8) . 3_665 ?
O2 Ho1 O4 137.67(8) . . ?
O2 Ho1 O5 75.09(8) . . ?
O2 Ho1 O6 73.36(8) . . ?
O2 Ho1 N1 97.13(8) . 3_665 ?
O2 Ho1 N3 71.94(8) . . ?
O4 Ho1 Ho1 75.12(6) . 3_665 ?
O4 Ho1 O1 77.80(8) . 3_665 ?
O4 Ho1 N1 100.56(8) . 3_665 ?
O4 Ho1 N3 81.63(9) . . ?
O5 Ho1 Ho1 145.00(5) . 3_665 ?
O5 Ho1 O1 125.92(7) . 3_665 ?
O5 Ho1 O1 141.51(8) . . ?
O5 Ho1 O4 71.67(8) . . ?
O5 Ho1 O6 136.97(8) . . ?
O5 Ho1 N1 77.69(8) . 3_665 ?
O5 Ho1 N3 88.47(9) . . ?
O6 Ho1 Ho1 73.49(6) . 3_665 ?
O6 Ho1 O1 72.60(8) . 3_665 ?
O6 Ho1 O4 148.00(8) . . ?
O6 Ho1 N1 78.01(8) . 3_665 ?
O6 Ho1 N3 108.38(9) . . ?
N1 Ho1 Ho1 98.10(6) 3_665 3_665 ?
N3 Ho1 Ho1 97.44(6) . 3_665 ?
N3 Ho1 N1 164.34(9) . 3_665 ?
Ho1 O1 Ho1 113.30(8) . 3_665 ?
C6 O1 Ho1 123.18(18) . 3_665 ?
C6 O1 Ho1 118.52(19) . . ?
C13 O2 Ho1 125.89(19) . . ?
C12 O3 C14 117.5(3) . . ?
C16 O4 Ho1 135.0(2) . . ?
C18 O5 Ho1 136.0(2) . . ?
Ho1 O6 H6A 122.2 . . ?
Ho1 O6 H6B 122.5 . . ?
H6A O6 H6B 109.8 . . ?
C1 N1 Ho1 124.0(2) . 3_665 ?
C1 N1 C5 118.3(3) . . ?
C5 N1 Ho1 117.42(19) . 3_665 ?
C6 N2 N3 109.4(2) . . ?
N2 N3 Ho1 119.14(19) . . ?
C7 N3 Ho1 126.3(2) . . ?
C7 N3 N2 114.0(3) . . ?
N1 C1 H1 118.9 . . ?
N1 C1 C2 122.3(3) . . ?
C2 C1 H1 118.9 . . ?
C1 C2 H2 120.5 . . ?
C3 C2 C1 118.9(3) . . ?
C3 C2 H2 120.5 . . ?
C2 C3 H3 120.4 . . ?
C2 C3 C4 119.3(3) . . ?
C4 C3 H3 120.4 . . ?
C3 C4 H4 120.6 . . ?
C3 C4 C5 118.9(3) . . ?
C5 C4 H4 120.6 . . ?
N1 C5 C4 122.4(3) . . ?
N1 C5 C6 114.9(3) . . ?
C4 C5 C6 122.6(3) . . ?
O1 C6 C5 116.0(3) . . ?
N2 C6 O1 125.8(3) . . ?
N2 C6 C5 118.2(3) . . ?
N3 C7 H7 118.1 . . ?
N3 C7 C8 123.9(3) . . ?
C8 C7 H7 118.1 . . ?
C9 C8 C7 117.8(3) . . ?
C9 C8 C13 120.7(3) . . ?
C13 C8 C7 121.2(3) . . ?
C8 C9 H9 119.5 . . ?
C10 C9 C8 121.0(3) . . ?
C10 C9 H9 119.5 . . ?
C9 C10 H10 120.2 . . ?
C9 C10 C11 119.5(3) . . ?
C11 C10 H10 120.2 . . ?
C10 C11 H11 119.8 . . ?
C12 C11 C10 120.5(3) . . ?
C12 C11 H11 119.8 . . ?
O3 C12 C11 125.0(3) . . ?
O3 C12 C13 113.3(3) . . ?
C11 C12 C13 121.7(3) . . ?
O2 C13 C8 124.5(3) . . ?
O2 C13 C12 119.0(3) . . ?
C8 C13 C12 116.4(3) . . ?
O3 C14 H14A 109.5 . . ?
O3 C14 H14B 109.5 . . ?
O3 C14 H14C 109.5 . . ?
H14A C14 H14B 109.5 . . ?
H14A C14 H14C 109.5 . . ?
H14B C14 H14C 109.5 . . ?
H15A C15 H15B 109.5 . . ?
H15A C15 H15C 109.5 . . ?
H15B C15 H15C 109.5 . . ?
C16 C15 H15A 109.5 . . ?
C16 C15 H15B 109.5 . . ?
C16 C15 H15C 109.5 . . ?
O4 C16 C15 116.4(3) . . ?
O4 C16 C17 124.5(3) . . ?
C17 C16 C15 119.1(3) . . ?
C16 C17 H17 118.1 . . ?
C16 C17 C18 123.8(3) . . ?
C18 C17 H17 118.1 . . ?
O5 C18 C17 123.5(3) . . ?
O5 C18 C19 117.1(3) . . ?
C17 C18 C19 119.4(3) . . ?
C18 C19 H19A 109.5 . . ?
C18 C19 H19B 109.5 . . ?
C18 C19 H19C 109.5 . . ?
H19A C19 H19B 109.5 . . ?
H19A C19 H19C 109.5 . . ?
H19B C19 H19C 109.5 . . ?
C21 O7 H7A 95.7 . . ?
H20A C20 H20B 109.5 . . ?
H20A C20 H20C 109.5 . . ?
H20B C20 H20C 109.5 . . ?
C21 C20 H20A 109.5 . . ?
C21 C20 H20B 109.5 . . ?
C21 C20 H20C 109.5 . . ?
O7 C21 C20 110.9(3) . . ?
O7 C21 H21 108.7 . . ?
O7 C21 C22 106.6(3) . . ?
C20 C21 H21 108.7 . . ?
C20 C21 C22 113.2(4) . . ?
C22 C21 H21 108.7 . . ?
C21 C22 H22A 109.5 . . ?
C21 C22 H22B 109.5 . . ?
C21 C22 H22C 109.5 . . ?
H22A C22 H22B 109.5 . . ?
H22A C22 H22C 109.5 . . ?
H22B C22 H22C 109.5 . . ?

loop_
_geom_bond_atom_site_label_1
_geom_bond_atom_site_label_2
_geom_bond_distance
_geom_bond_site_symmetry_2
_geom_bond_publ_flag
Ho1 Ho1 3.9335(12) 3_665 ?
Ho1 O1 2.365(2) 3_665 ?
Ho1 O1 2.344(2) . ?
Ho1 O2 2.250(2) . ?
Ho1 O4 2.359(2) . ?
Ho1 O5 2.307(2) . ?
Ho1 O6 2.348(2) . ?
Ho1 N1 2.519(3) 3_665 ?
Ho1 N3 2.432(3) . ?
O1 C6 1.315(3) . ?
O2 C13 1.308(4) . ?
O3 C12 1.371(4) . ?
O3 C14 1.425(4) . ?
O4 C16 1.283(4) . ?
O5 C18 1.264(4) . ?
O6 H6A 0.8486 . ?
O6 H6B 0.8433 . ?
N1 C1 1.347(4) . ?
N1 C5 1.348(4) . ?
N2 N3 1.419(3) . ?
N2 C6 1.294(4) . ?
N3 C7 1.286(4) . ?
C1 H1 0.9500 . ?
C1 C2 1.394(4) . ?
C2 H2 0.9500 . ?
C2 C3 1.381(5) . ?
C3 H3 0.9500 . ?
C3 C4 1.381(4) . ?
C4 H4 0.9500 . ?
C4 C5 1.391(4) . ?
C5 C6 1.492(4) . ?
C7 H7 0.9500 . ?
C7 C8 1.447(4) . ?
C8 C9 1.412(4) . ?
C8 C13 1.423(4) . ?
C9 H9 0.9500 . ?
C9 C10 1.372(5) . ?
C10 H10 0.9500 . ?
C10 C11 1.405(5) . ?
C11 H11 0.9500 . ?
C11 C12 1.380(4) . ?
C12 C13 1.430(4) . ?
C14 H14A 0.9800 . ?
C14 H14B 0.9800 . ?
C14 H14C 0.9800 . ?
C15 H15A 0.9800 . ?
C15 H15B 0.9800 . ?
C15 H15C 0.9800 . ?
C15 C16 1.502(4) . ?
C16 C17 1.380(4) . ?
C17 H17 0.9500 . ?
C17 C18 1.407(4) . ?
C18 C19 1.504(4) . ?
C19 H19A 0.9800 . ?
C19 H19B 0.9800 . ?
C19 H19C 0.9800 . ?
O7 H7A 0.8485 . ?
O7 C21 1.442(4) . ?
C20 H20A 0.9800 . ?
C20 H20B 0.9800 . ?
C20 H20C 0.9800 . ?
C20 C21 1.497(5) . ?
C21 H21 1.0000 . ?
C21 C22 1.508(5) . ?
C22 H22A 0.9800 . ?
C22 H22B 0.9800 . ?
C22 H22C 0.9800 . ?

loop_
_geom_torsion_atom_site_label_1
_geom_torsion_atom_site_label_2
_geom_torsion_atom_site_label_3
_geom_torsion_atom_site_label_4
_geom_torsion
_geom_torsion_site_symmetry_1
_geom_torsion_site_symmetry_2
_geom_torsion_site_symmetry_3
_geom_torsion_site_symmetry_4
_geom_torsion_publ_flag
Ho1 O1 C6 N2 -11.7(4) . . . . ?
Ho1 O1 C6 N2 -165.0(2) 3_665 . . . ?
Ho1 O1 C6 C5 170.41(18) . . . . ?
Ho1 O1 C6 C5 17.1(3) 3_665 . . . ?
Ho1 O2 C13 C8 41.9(4) . . . . ?
Ho1 O2 C13 C12 -142.0(2) . . . . ?
Ho1 O4 C16 C15 -176.6(2) . . . . ?
Ho1 O4 C16 C17 5.3(5) . . . . ?
Ho1 O5 C18 C17 -25.1(5) . . . . ?
Ho1 O5 C18 C19 156.1(2) . . . . ?
Ho1 N1 C1 C2 -172.3(2) 3_665 . . . ?
Ho1 N1 C5 C4 172.1(2) 3_665 . . . ?
Ho1 N1 C5 C6 -10.6(3) 3_665 . . . ?
Ho1 N3 C7 C8 -17.8(4) . . . . ?
O3 C12 C13 O2 -2.0(4) . . . . ?
O3 C12 C13 C8 174.4(3) . . . . ?
O4 C16 C17 C18 9.1(5) . . . . ?
N1 C1 C2 C3 0.4(5) . . . . ?
N1 C5 C6 O1 -3.1(4) . . . . ?
N1 C5 C6 N2 178.9(3) . . . . ?
N2 N3 C7 C8 170.4(3) . . . . ?
N3 N2 C6 O1 -1.6(4) . . . . ?
N3 N2 C6 C5 176.2(2) . . . . ?
N3 C7 C8 C9 168.0(3) . . . . ?
N3 C7 C8 C13 -18.2(5) . . . . ?
C1 N1 C5 C4 -1.2(4) . . . . ?
C1 N1 C5 C6 176.1(3) . . . . ?
C1 C2 C3 C4 -0.6(5) . . . . ?
C2 C3 C4 C5 0.0(5) . . . . ?
C3 C4 C5 N1 0.9(5) . . . . ?
C3 C4 C5 C6 -176.1(3) . . . . ?
C4 C5 C6 O1 174.2(3) . . . . ?
C4 C5 C6 N2 -3.9(4) . . . . ?
C5 N1 C1 C2 0.5(5) . . . . ?
C6 N2 N3 Ho1 13.8(3) . . . . ?
C6 N2 N3 C7 -173.8(3) . . . . ?
C7 C8 C9 C10 171.9(3) . . . . ?
C7 C8 C13 O2 7.8(5) . . . . ?
C7 C8 C13 C12 -168.5(3) . . . . ?
C8 C9 C10 C11 -2.0(5) . . . . ?
C9 C8 C13 O2 -178.6(3) . . . . ?
C9 C8 C13 C12 5.1(4) . . . . ?
C9 C10 C11 C12 2.3(5) . . . . ?
C10 C11 C12 O3 -178.0(3) . . . . ?
C10 C11 C12 C13 1.2(5) . . . . ?
C11 C12 C13 O2 178.7(3) . . . . ?
C11 C12 C13 C8 -4.8(5) . . . . ?
C13 C8 C9 C10 -1.9(5) . . . . ?
C14 O3 C12 C11 6.0(5) . . . . ?
C14 O3 C12 C13 -173.2(3) . . . . ?
C15 C16 C17 C18 -169.0(3) . . . . ?
C16 C17 C18 O5 -0.1(5) . . . . ?
C16 C17 C18 C19 178.7(3) . . . . ?
